data_4021771
loop_
_publ_author_name
'Susan B. Billings'
'K. A. Woerpel'

_publ_section_title
;
 Nucleophilic Substitution Reactions of Sulfur-Substituted Cyclohexanone
 Acetals: An Analysis of the Factors Controlling Stereoselectivity
;
_journal_name_full 'Journal of Organic Chemistry'
_journal_page_first 5171
_journal_page_last 5178
_journal_paper_doi 10.1021/jo060077r
_journal_volume 71
_journal_year 2006
_chemical_formula_sum 'C12 H15 F O'
_chemical_formula_weight 194.24
_chemical_name_systematic
; 
 ? 
;
_space_group_IT_number 29
_symmetry_cell_setting orthorhombic
_symmetry_space_group_name_Hall 'P 2c -2ac'
_symmetry_space_group_name_H-M 'P c a 21'
_atom_sites_solution_hydrogens geom
_atom_sites_solution_primary direct
_atom_sites_solution_secondary difmap
_audit_creation_method SHELXTL
_cell_angle_alpha 90.00
_cell_angle_beta 90.00
_cell_angle_gamma 90.00
_cell_formula_units_Z 8
_cell_length_a 14.3874(14)
_cell_length_b 5.6698(6)
_cell_length_c 24.607(3)
_cell_measurement_temperature 163(2)
_cell_volume 2007.3(4)
_computing_cell_refinement 'Bruker SMART/SAINT'
_computing_data_collection 'Bruker SMART'
_computing_data_reduction 'Bruker SAINT'
_computing_molecular_graphics 'Bruker SHELXTL'
_computing_publication_material 'Bruker SHELXTL'
_computing_structure_refinement 'Bruker SHELXTL'
_computing_structure_solution 'Bruker SHELXTL'
_diffrn_ambient_temperature 163(2)
_diffrn_measured_fraction_theta_full 0.995
_diffrn_measured_fraction_theta_max 0.995
_diffrn_measurement_device_type 'CCD area detector'
_diffrn_measurement_method 'phi and omega scans'
_diffrn_radiation_monochromator graphite
_diffrn_radiation_source 'normal-focus sealed tube'
_diffrn_radiation_type MoK\a
_diffrn_radiation_wavelength 0.71073
_diffrn_reflns_av_R_equivalents 0.0426
_diffrn_reflns_av_sigmaI/netI 0.0361
_diffrn_reflns_limit_h_max 18
_diffrn_reflns_limit_h_min -18
_diffrn_reflns_limit_k_max 7
_diffrn_reflns_limit_k_min -7
_diffrn_reflns_limit_l_max 31
_diffrn_reflns_limit_l_min -31
_diffrn_reflns_number 18816
_diffrn_reflns_theta_full 27.10
_diffrn_reflns_theta_max 27.10
_diffrn_reflns_theta_min 1.66
_diffrn_standards_decay_% '< 1.0'
_diffrn_standards_interval_count 'initial 50 frames recollected'
_diffrn_standards_number '50 frames'
_exptl_absorpt_coefficient_mu 0.092
_exptl_absorpt_correction_T_max 0.9908
_exptl_absorpt_correction_T_min 0.9702
_exptl_absorpt_correction_type multi-scan
_exptl_absorpt_process_details 'Bruker SADABS'
_exptl_crystal_colour colorless
_exptl_crystal_density_diffrn 1.285
_exptl_crystal_density_meas ?
_exptl_crystal_density_method 'not measured'
_exptl_crystal_description plate
_exptl_crystal_F_000 832
_exptl_crystal_size_max 0.33
_exptl_crystal_size_mid 0.24
_exptl_crystal_size_min 0.10
_refine_diff_density_max 0.553
_refine_diff_density_min -0.231
_refine_diff_density_rms 0.056
_refine_ls_abs_structure_details 'Flack H D (1983), Acta Cryst. A39, 876-881'
_refine_ls_abs_structure_Flack 0.7(10)
_refine_ls_extinction_coef 0.0013(10)
_refine_ls_extinction_expression Fc^*^=kFc[1+0.001xFc^2^\l^3^/sin(2\q)]^-1/4^
_refine_ls_extinction_method SHELXTL
_refine_ls_goodness_of_fit_ref 1.046
_refine_ls_hydrogen_treatment constr
_refine_ls_matrix_type full
_refine_ls_number_parameters 263
_refine_ls_number_reflns 4403
_refine_ls_number_restraints 3
_refine_ls_restrained_S_all 1.046
_refine_ls_R_factor_all 0.0635
_refine_ls_R_factor_gt 0.0503
_refine_ls_shift/su_max 0.068
_refine_ls_shift/su_mean 0.003
_refine_ls_structure_factor_coef Fsqd
_refine_ls_weighting_details 'calc w=1/[\s^2^(Fo^2^)+(0.0819P)^2^+0.8806P] where P=(Fo^2^+2Fc^2^)/3'
_refine_ls_weighting_scheme calc
_refine_ls_wR_factor_gt 0.1352
_refine_ls_wR_factor_ref 0.1454
_reflns_number_gt 3726
_reflns_number_total 4403
_reflns_threshold_expression >2sigma(I)
_cod_data_source_file jo060077rsi20060113_071455.cif
_cod_depositor_comments
;
The following automatic conversions were performed:
'_symmetry_cell_setting' value 'Orthorhombic' changed to 'orthorhombic'
according to '/home/saulius/struct/CIF-dictionaries/cif_core.dic'
dictionary named 'cif_core.dic' version 2.4.1 from 2010-06-29.

Automatic conversion script
Id: cif_fix_enum 1527 2010-12-29 10:47:43Z saulius 

The following automatic conversions were performed:

'_exptl_crystal_density_meas' value 'n/a' was changed to '?' - the
value is perceived as not measured.

Automatic conversion script
Id: cif_fix_values 3008 2015-01-20 13:52:24Z robertas 
;
_cod_database_code 4021771

loop_
_symmetry_equiv_pos_as_xyz
'x, y, z'
'-x, -y, z+1/2'
'x+1/2, -y, z'
'-x+1/2, y, z+1/2'

loop_
_atom_site_label
_atom_site_type_symbol
_atom_site_fract_x
_atom_site_fract_y
_atom_site_fract_z
_atom_site_U_iso_or_equiv
_atom_site_adp_type
_atom_site_occupancy
_atom_site_symmetry_multiplicity
_atom_site_calc_flag
_atom_site_refinement_flags
C1 C 0.06017(16) 0.3274(4) -0.00923(10) 0.0201(5) Uani 1 1 d .
C2 C 0.05927(18) 0.5156(5) 0.03443(11) 0.0217(6) Uani 1 1 d .
H2A H 0.0547 0.6739 0.0167 0.026 Uiso 1 1 calc R
C3 C -0.01885(18) 0.4901(5) 0.07477(11) 0.0234(6) Uani 1 1 d .
H3A H -0.0162 0.6202 0.1015 0.028 Uiso 1 1 calc R
H3B H -0.0124 0.3391 0.0946 0.028 Uiso 1 1 calc R
C4 C -0.11216(19) 0.4960(5) 0.04477(14) 0.0280(6) Uani 1 1 d .
H4A H -0.1634 0.4729 0.0711 0.034 Uiso 1 1 calc R
H4B H -0.1205 0.6520 0.0274 0.034 Uiso 1 1 calc R
C5 C -0.11575(18) 0.3035(5) 0.00171(12) 0.0288(6) Uani 1 1 d .
H5A H -0.1752 0.3143 -0.0184 0.035 Uiso 1 1 calc R
H5B H -0.1131 0.1471 0.0195 0.035 Uiso 1 1 calc R
C6 C -0.03486(19) 0.3265(5) -0.03823(11) 0.0257(6) Uani 1 1 d .
H6A H -0.0419 0.4746 -0.0591 0.031 Uiso 1 1 calc R
H6B H -0.0369 0.1935 -0.0643 0.031 Uiso 1 1 calc R
C7 C 0.13868(16) 0.3720(5) -0.04983(10) 0.0208(5) Uani 1 1 d .
C8 C 0.14118(18) 0.5784(5) -0.08027(11) 0.0242(5) Uani 1 1 d .
H8A H 0.0944 0.6943 -0.0750 0.029 Uiso 1 1 calc R
C9 C 0.21091(19) 0.6180(5) -0.11820(11) 0.0285(6) Uani 1 1 d .
H9A H 0.2111 0.7595 -0.1389 0.034 Uiso 1 1 calc R
C10 C 0.28013(19) 0.4518(5) -0.12595(11) 0.0297(6) Uani 1 1 d .
H10A H 0.3278 0.4783 -0.1519 0.036 Uiso 1 1 calc R
C11 C 0.27921(18) 0.2473(5) -0.09557(12) 0.0289(6) Uani 1 1 d .
H11A H 0.3267 0.1328 -0.1005 0.035 Uiso 1 1 calc R
C12 C 0.20881(17) 0.2083(5) -0.05766(11) 0.0236(5) Uani 1 1 d .
H12A H 0.2090 0.0671 -0.0369 0.028 Uiso 1 1 calc R
O1 O 0.06875(13) 0.1001(3) 0.01514(8) 0.0267(4) Uani 1 1 d D
H1 H 0.102(2) 0.113(7) 0.0427(11) 0.049(11) Uiso 1 1 d D
F1 F 0.14433(11) 0.5019(3) 0.06316(7) 0.0340(5) Uani 1 1 d .
C13 C 0.18547(16) -0.1840(4) 0.20225(9) 0.0168(5) Uani 1 1 d .
C14 C 0.18045(17) 0.0180(4) 0.16107(11) 0.0198(5) Uani 1 1 d .
H14A H 0.1783 0.1718 0.1809 0.024 Uiso 1 1 calc R
C15 C 0.26065(19) 0.0204(5) 0.12152(12) 0.0245(6) Uani 1 1 d .
H15A H 0.2546 0.1576 0.0969 0.029 Uiso 1 1 calc R
H15B H 0.2592 -0.1247 0.0992 0.029 Uiso 1 1 calc R
C16 C 0.35265(18) 0.0346(5) 0.15183(13) 0.0275(6) Uani 1 1 d .
H16A H 0.3567 0.1875 0.1711 0.033 Uiso 1 1 calc R
H16B H 0.4045 0.0268 0.1254 0.033 Uiso 1 1 calc R
C17 C 0.36216(17) -0.1668(5) 0.19285(11) 0.0253(6) Uani 1 1 d .
H17A H 0.4206 -0.1474 0.2136 0.030 Uiso 1 1 calc R
H17B H 0.3652 -0.3191 0.1733 0.030 Uiso 1 1 calc R
C18 C 0.27940(16) -0.1693(5) 0.23224(10) 0.0223(5) Uani 1 1 d .
H18A H 0.2807 -0.0243 0.2546 0.027 Uiso 1 1 calc R
H18B H 0.2854 -0.3062 0.2570 0.027 Uiso 1 1 calc R
C19 C 0.10484(16) -0.1702(4) 0.24269(9) 0.0175(5) Uani 1 1 d .
C20 C 0.09568(18) 0.0231(5) 0.27688(11) 0.0241(6) Uani 1 1 d .
H20A H 0.1394 0.1485 0.2749 0.029 Uiso 1 1 calc R
C21 C 0.02255(19) 0.0344(6) 0.31414(11) 0.0298(6) Uani 1 1 d .
H21A H 0.0168 0.1671 0.3375 0.036 Uiso 1 1 calc R
C22 C -0.04137(18) -0.1465(5) 0.31716(11) 0.0298(6) Uani 1 1 d .
H22A H -0.0907 -0.1390 0.3428 0.036 Uiso 1 1 calc R
C23 C -0.03372(19) -0.3380(6) 0.28300(12) 0.0313(6) Uani 1 1 d .
H23A H -0.0781 -0.4618 0.2849 0.038 Uiso 1 1 calc R
C24 C 0.03915(18) -0.3504(5) 0.24562(11) 0.0242(5) Uani 1 1 d .
H24A H 0.0440 -0.4826 0.2220 0.029 Uiso 1 1 calc R
O2 O 0.18608(12) -0.4047(3) 0.17438(7) 0.0223(4) Uani 1 1 d D
H2 H 0.162(3) -0.405(10) 0.1439(11) 0.093(17) Uiso 1 1 d D
F2 F 0.09790(11) -0.0106(3) 0.13115(8) 0.0321(4) Uani 1 1 d .

loop_
_atom_site_aniso_label
_atom_site_aniso_U_11
_atom_site_aniso_U_22
_atom_site_aniso_U_33
_atom_site_aniso_U_23
_atom_site_aniso_U_13
_atom_site_aniso_U_12
C1 0.0222(12) 0.0163(12) 0.0217(12) 0.0014(10) 0.0001(10) 0.0005(9)
C2 0.0210(13) 0.0226(13) 0.0215(14) -0.0025(10) -0.0033(10) 0.0001(9)
C3 0.0242(13) 0.0261(14) 0.0198(14) -0.0050(10) 0.0039(11) 0.0019(10)
C4 0.0222(13) 0.0267(14) 0.0350(17) 0.0031(12) 0.0051(11) 0.0042(10)
C5 0.0198(12) 0.0319(15) 0.0347(15) 0.0018(12) -0.0030(11) -0.0053(10)
C6 0.0260(13) 0.0299(15) 0.0213(13) -0.0025(11) -0.0025(10) -0.0038(11)
C7 0.0196(12) 0.0263(13) 0.0167(11) -0.0047(10) -0.0035(9) -0.0001(9)
C8 0.0253(13) 0.0248(13) 0.0224(13) -0.0006(11) -0.0044(9) -0.0014(10)
C9 0.0350(14) 0.0283(14) 0.0221(13) 0.0002(12) -0.0023(11) -0.0047(11)
C10 0.0297(14) 0.0378(16) 0.0218(13) -0.0071(12) 0.0056(11) -0.0075(11)
C11 0.0256(13) 0.0272(14) 0.0340(14) -0.0078(12) 0.0016(11) 0.0045(10)
C12 0.0249(12) 0.0219(13) 0.0240(12) -0.0027(11) -0.0030(10) -0.0021(10)
O1 0.0355(11) 0.0167(9) 0.0279(11) 0.0027(8) 0.0023(9) 0.0019(8)
F1 0.0254(9) 0.0465(11) 0.0301(10) -0.0119(7) -0.0061(7) 0.0009(6)
C13 0.0210(11) 0.0134(11) 0.0160(11) -0.0007(9) -0.0004(9) -0.0008(8)
C14 0.0207(12) 0.0157(12) 0.0229(14) 0.0037(10) -0.0010(10) 0.0009(9)
C15 0.0296(14) 0.0187(12) 0.0252(15) 0.0076(10) 0.0034(11) -0.0004(10)
C16 0.0211(13) 0.0275(14) 0.0339(16) 0.0045(12) 0.0042(11) -0.0028(10)
C17 0.0191(12) 0.0311(14) 0.0257(13) 0.0007(11) 0.0011(10) 0.0021(10)
C18 0.0186(11) 0.0272(13) 0.0212(12) -0.0017(11) -0.0007(9) 0.0043(9)
C19 0.0191(12) 0.0192(12) 0.0144(11) 0.0054(9) -0.0044(9) 0.0000(9)
C20 0.0247(13) 0.0288(14) 0.0188(12) -0.0026(11) -0.0017(10) 0.0002(10)
C21 0.0276(14) 0.0439(17) 0.0178(12) -0.0021(12) 0.0021(10) 0.0064(12)
C22 0.0221(13) 0.0463(17) 0.0209(13) 0.0098(13) 0.0038(10) 0.0071(11)
C23 0.0240(13) 0.0378(16) 0.0322(15) 0.0115(13) -0.0001(11) -0.0071(11)
C24 0.0253(13) 0.0236(13) 0.0236(13) 0.0040(10) -0.0029(10) -0.0044(10)
O2 0.0339(10) 0.0136(8) 0.0194(9) -0.0025(8) -0.0003(7) -0.0008(7)
F2 0.0271(9) 0.0404(10) 0.0288(9) 0.0102(7) -0.0062(7) 0.0001(7)

loop_
_atom_type_symbol
_atom_type_description
_atom_type_scat_dispersion_real
_atom_type_scat_dispersion_imag
_atom_type_scat_source
C C 0.0033 0.0016 'International Tables Vol C Tables 4.2.6.8 and 6.1.1.4'
H H 0.0000 0.0000 'International Tables Vol C Tables 4.2.6.8 and 6.1.1.4'
O O 0.0106 0.0060 'International Tables Vol C Tables 4.2.6.8 and 6.1.1.4'
F F 0.0171 0.0103 'International Tables Vol C Tables 4.2.6.8 and 6.1.1.4'

loop_
_geom_angle_atom_site_label_1
_geom_angle_atom_site_label_2
_geom_angle_atom_site_label_3
_geom_angle
O1 C1 C2 109.8(2)
O1 C1 C7 111.09(19)
C2 C1 C7 110.7(2)
O1 C1 C6 105.6(2)
C2 C1 C6 108.9(2)
C7 C1 C6 110.7(2)
F1 C2 C3 108.1(2)
F1 C2 C1 108.0(2)
C3 C2 C1 114.0(2)
C2 C3 C4 109.5(2)
C5 C4 C3 110.5(2)
C4 C5 C6 111.1(2)
C5 C6 C1 112.2(2)
C12 C7 C8 118.1(2)
C12 C7 C1 121.2(2)
C8 C7 C1 120.7(2)
C9 C8 C7 121.2(3)
C10 C9 C8 120.1(3)
C11 C10 C9 119.4(3)
C10 C11 C12 120.2(2)
C7 C12 C11 121.1(2)
O2 C13 C19 111.22(19)
O2 C13 C14 109.77(19)
C19 C13 C14 110.88(19)
O2 C13 C18 105.77(19)
C19 C13 C18 110.51(18)
C14 C13 C18 108.53(19)
F2 C14 C15 108.0(2)
F2 C14 C13 107.46(19)
C15 C14 C13 113.4(2)
C14 C15 C16 110.4(2)
C15 C16 C17 111.2(2)
C16 C17 C18 110.7(2)
C17 C18 C13 112.2(2)
C20 C19 C24 118.9(2)
C20 C19 C13 120.4(2)
C24 C19 C13 120.7(2)
C19 C20 C21 120.4(3)
C22 C21 C20 120.2(3)
C23 C22 C21 120.0(3)
C22 C23 C24 120.1(3)
C19 C24 C23 120.4(3)

loop_
_geom_bond_atom_site_label_1
_geom_bond_atom_site_label_2
_geom_bond_distance
C1 O1 1.427(3)
C1 C2 1.514(4)
C1 C7 1.529(3)
C1 C6 1.542(3)
C2 F1 1.416(3)
C2 C3 1.506(4)
C3 C4 1.532(4)
C4 C5 1.522(4)
C5 C6 1.529(4)
C7 C12 1.385(4)
C7 C8 1.390(4)
C8 C9 1.389(4)
C9 C10 1.384(4)
C10 C11 1.379(4)
C11 C12 1.395(4)
C13 O2 1.427(3)
C13 C19 1.530(3)
C13 C14 1.531(3)
C13 C18 1.542(3)
C14 F2 1.407(3)
C14 C15 1.510(3)
C15 C16 1.521(4)
C16 C17 1.530(4)
C17 C18 1.535(3)
C19 C20 1.388(4)
C19 C24 1.394(3)
C20 C21 1.397(4)
C21 C22 1.379(4)
C22 C23 1.378(4)
C23 C24 1.396(4)

loop_
_geom_torsion_atom_site_label_1
_geom_torsion_atom_site_label_2
_geom_torsion_atom_site_label_3
_geom_torsion_atom_site_label_4
_geom_torsion
O1 C1 C2 F1 60.7(3)
C7 C1 C2 F1 -62.4(3)
C6 C1 C2 F1 175.7(2)
O1 C1 C2 C3 -59.5(3)
C7 C1 C2 C3 177.5(2)
C6 C1 C2 C3 55.6(3)
F1 C2 C3 C4 -178.2(2)
C1 C2 C3 C4 -58.1(3)
C2 C3 C4 C5 57.0(3)
C3 C4 C5 C6 -56.6(3)
C4 C5 C6 C1 55.4(3)
O1 C1 C6 C5 64.6(3)
C2 C1 C6 C5 -53.2(3)
C7 C1 C6 C5 -175.1(2)
O1 C1 C7 C12 -2.8(3)
C2 C1 C7 C12 119.5(3)
C6 C1 C7 C12 -119.7(2)
O1 C1 C7 C8 176.8(2)
C2 C1 C7 C8 -60.9(3)
C6 C1 C7 C8 59.9(3)
C12 C7 C8 C9 1.2(4)
C1 C7 C8 C9 -178.4(2)
C7 C8 C9 C10 -0.6(4)
C8 C9 C10 C11 -0.2(4)
C9 C10 C11 C12 0.4(4)
C8 C7 C12 C11 -1.0(4)
C1 C7 C12 C11 178.6(2)
C10 C11 C12 C7 0.2(4)
O2 C13 C14 F2 60.0(2)
C19 C13 C14 F2 -63.3(2)
C18 C13 C14 F2 175.15(19)
O2 C13 C14 C15 -59.3(3)
C19 C13 C14 C15 177.4(2)
C18 C13 C14 C15 55.9(3)
F2 C14 C15 C16 -176.2(2)
C13 C14 C15 C16 -57.3(3)
C14 C15 C16 C17 55.9(3)
C15 C16 C17 C18 -55.5(3)
C16 C17 C18 C13 55.7(3)
O2 C13 C18 C17 63.1(3)
C19 C13 C18 C17 -176.4(2)
C14 C13 C18 C17 -54.6(3)
O2 C13 C19 C20 175.3(2)
C14 C13 C19 C20 -62.3(3)
C18 C13 C19 C20 58.1(3)
O2 C13 C19 C24 -5.1(3)
C14 C13 C19 C24 117.3(2)
C18 C13 C19 C24 -122.3(2)
C24 C19 C20 C21 1.0(4)
C13 C19 C20 C21 -179.4(2)
C19 C20 C21 C22 -0.2(4)
C20 C21 C22 C23 -0.6(4)
C21 C22 C23 C24 0.6(4)
C20 C19 C24 C23 -1.0(4)
C13 C19 C24 C23 179.3(2)
C22 C23 C24 C19 0.3(4)
